data_1566121
loop_
_publ_author_name
'Meghdadi, Soraia'
'Mirkhani, Valiollah'
'Mereiter, Kurt'

_publ_section_title
;
 Electrochemical synthesis and crystal structure studies of defective
 dicubane tetranuclear hydroxo and carboxamide ligand bridged
 cobalt(II)--cobalt(III) complexes with carboxamides produced from
 unprotected hydroxyaromatic carboxylic acids
;
_journal_issue 6
_journal_name_full 'Comptes Rendus Chimie'
_journal_page_first 654
_journal_page_last 661
_journal_paper_doi 10.1016/j.crci.2014.11.001
_journal_volume 18
_journal_year 2015
_chemical_formula_moiety 'C22 H20 N2 O4'
_chemical_formula_sum 'C22 H20 N2 O4'
_chemical_formula_weight 376.40
_chemical_name_common '1581 M6 Ligand L1, H4Me2hybeb'
_chemical_name_systematic
; 
1,2-bis(2-hydroxybenzamido)-4,5-dimethylbenzene, (H4Me2hybeb) 
;
_space_group_IT_number 2
_space_group_name_Hall '-P 1'
_space_group_name_H-M_alt 'P -1'
_symmetry_cell_setting triclinic
_symmetry_space_group_name_Hall '-P 1'
_symmetry_space_group_name_H-M 'P -1'
_atom_sites_solution_hydrogens geom
_atom_sites_solution_primary direct
_atom_sites_solution_secondary difmap
_audit_creation_method SHELXL-97
_cell_angle_alpha 87.793(2)
_cell_angle_beta 63.452(2)
_cell_angle_gamma 85.496(2)
_cell_formula_units_Z 2
_cell_length_a 9.6854(2)
_cell_length_b 9.9691(2)
_cell_length_c 10.4536(2)
_cell_measurement_reflns_used 9984
_cell_measurement_temperature 100(2)
_cell_measurement_theta_max 30.58
_cell_measurement_theta_min 3.02
_cell_volume 900.12(3)
_computing_cell_refinement 'Bruker SAINT'
_computing_data_collection 'Bruker APEX2'
_computing_data_reduction 'Bruker SAINT'
_computing_molecular_graphics 'MERCURY  (Macrae et al., 2006)'
_computing_publication_material 'Bruker SHELXTL'
_computing_structure_refinement 'SHELXL-97 (Sheldrick, 2008)'
_computing_structure_solution 'SHELXS-97 (Sheldrick, 2008)'
_diffrn_ambient_temperature 100(2)
_diffrn_measured_fraction_theta_full 0.992
_diffrn_measured_fraction_theta_max 0.992
_diffrn_measurement_device_type 'Bruker Kappa APEX-II CCD'
_diffrn_measurement_method '\f and \w scans'
_diffrn_radiation_monochromator graphite
_diffrn_radiation_source 'fine-focus sealed tube'
_diffrn_radiation_type MoK\a
_diffrn_radiation_wavelength 0.71073
_diffrn_reflns_av_R_equivalents 0.0252
_diffrn_reflns_av_sigmaI/netI 0.0202
_diffrn_reflns_limit_h_max 13
_diffrn_reflns_limit_h_min -13
_diffrn_reflns_limit_k_max 14
_diffrn_reflns_limit_k_min -14
_diffrn_reflns_limit_l_max 14
_diffrn_reflns_limit_l_min -14
_diffrn_reflns_number 19534
_diffrn_reflns_theta_full 30.00
_diffrn_reflns_theta_max 30.00
_diffrn_reflns_theta_min 2.05
_exptl_absorpt_coefficient_mu 0.097
_exptl_absorpt_correction_T_max 0.96
_exptl_absorpt_correction_T_min 0.89
_exptl_absorpt_correction_type multi-scan
_exptl_absorpt_process_details 'program SADABS'
_exptl_crystal_colour colourless
_exptl_crystal_density_diffrn 1.389
_exptl_crystal_density_method 'not measured'
_exptl_crystal_description prism
_exptl_crystal_F_000 396
_exptl_crystal_size_max 0.44
_exptl_crystal_size_mid 0.35
_exptl_crystal_size_min 0.30
_refine_diff_density_max 0.491
_refine_diff_density_min -0.452
_refine_diff_density_rms 0.055
_refine_ls_extinction_method none
_refine_ls_goodness_of_fit_ref 1.018
_refine_ls_hydrogen_treatment constr
_refine_ls_matrix_type full
_refine_ls_number_parameters 257
_refine_ls_number_reflns 5208
_refine_ls_number_restraints 0
_refine_ls_restrained_S_all 1.018
_refine_ls_R_factor_all 0.0458
_refine_ls_R_factor_gt 0.0406
_refine_ls_shift/su_max 0.001
_refine_ls_shift/su_mean 0.000
_refine_ls_structure_factor_coef Fsqd
_refine_ls_weighting_details 'calc w=1/[\s^2^(Fo^2^)+(0.0685P)^2^+0.3316P] where P=(Fo^2^+2Fc^2^)/3'
_refine_ls_weighting_scheme calc
_refine_ls_wR_factor_gt 0.1116
_refine_ls_wR_factor_ref 0.1179
_reflns_number_gt 4614
_reflns_number_total 5208
_reflns_threshold_expression >2sigma(I)
_cod_data_source_file CRC-2015-18-654.cif
_cod_data_source_block 1581
_cod_depositor_comments
;
The following automatic conversions were performed:

data item '_symmetry_cell_setting' value 'Triclinic' was changed to
'triclinic' in accordance with the built-in table derived from the
CIF Core dictionary named 'cif_core.dic' version 2.4.5 last updated
on 2014-11-21.

Automatic conversion script
Id: cif_fix_values 8738 2021-04-28 16:35:53Z antanas 
;
_cod_original_sg_symbol_Hall '-P 1 '
_cod_original_sg_symbol_H-M 'P -1 '
_cod_database_code 1566121

loop_
_symmetry_equiv_pos_as_xyz
'x, y, z'
'-x, -y, -z'

loop_
_atom_site_label
_atom_site_type_symbol
_atom_site_fract_x
_atom_site_fract_y
_atom_site_fract_z
_atom_site_U_iso_or_equiv
_atom_site_adp_type
_atom_site_occupancy
_atom_site_symmetry_multiplicity
_atom_site_calc_flag
_atom_site_refinement_flags
_atom_site_disorder_assembly
_atom_site_disorder_group
O1 O 0.15946(9) 0.68344(9) 0.18540(9) 0.02527(18) Uani 1 1 d . . .
H1O H 0.1353 0.6235 0.2489 0.038 Uiso 1 1 calc R . .
O2 O 0.20654(8) 0.50659(7) 0.34910(7) 0.01611(15) Uani 1 1 d . . .
O3 O 0.18936(8) 0.56977(7) 0.81315(8) 0.01769(15) Uani 1 1 d . . .
O4 O 0.07745(9) 0.80090(8) 0.92604(8) 0.02143(17) Uani 1 1 d . . .
H4O H 0.1192 0.7227 0.9193 0.032 Uiso 1 1 calc R . .
N1 N 0.44440(9) 0.46808(8) 0.34226(9) 0.01363(16) Uani 1 1 d . . .
H1N H 0.5407 0.4909 0.2993 0.016 Uiso 1 1 calc R . .
N2 N 0.16807(9) 0.50381(8) 0.61771(9) 0.01488(16) Uani 1 1 d . . .
H2N H 0.1197 0.5172 0.5639 0.018 Uiso 1 1 calc R . .
C1 C 0.31544(11) 0.68639(10) 0.11667(11) 0.01629(18) Uani 1 1 d . . .
C2 C 0.37598(12) 0.77099(11) -0.00301(11) 0.0202(2) Uani 1 1 d . . .
H2 H 0.3081 0.8255 -0.0297 0.024 Uiso 1 1 calc R . .
C3 C 0.53405(12) 0.77541(10) -0.08234(11) 0.0195(2) Uani 1 1 d . . .
H3 H 0.5743 0.8324 -0.1639 0.023 Uiso 1 1 calc R . .
C4 C 0.63511(11) 0.69682(10) -0.04365(11) 0.01821(19) Uani 1 1 d . . .
H4 H 0.7438 0.6987 -0.0998 0.022 Uiso 1 1 calc R . .
C5 C 0.57624(11) 0.61622(10) 0.07695(10) 0.01541(18) Uani 1 1 d . . .
H5 H 0.6455 0.5642 0.1040 0.018 Uiso 1 1 calc R . .
C6 C 0.41599(10) 0.60985(9) 0.16022(10) 0.01286(17) Uani 1 1 d . . .
C7 C 0.34871(11) 0.52418(9) 0.28965(10) 0.01291(17) Uani 1 1 d . . .
C8 C 0.40787(11) 0.37638(9) 0.45899(10) 0.01314(17) Uani 1 1 d . . .
C9 C 0.52004(11) 0.27261(9) 0.44422(10) 0.01415(17) Uani 1 1 d . . .
H9 H 0.6098 0.2620 0.3553 0.017 Uiso 1 1 calc R . .
C10 C 0.50413(11) 0.18458(9) 0.55560(10) 0.01463(18) Uani 1 1 d . . .
C11 C 0.63505(12) 0.08438(10) 0.54097(11) 0.01877(19) Uani 1 1 d . . .
H11A H 0.7169 0.0856 0.4424 0.028 Uiso 1 1 calc R . .
H11B H 0.5969 -0.0059 0.5645 0.028 Uiso 1 1 calc R . .
H11C H 0.6765 0.1082 0.6065 0.028 Uiso 1 1 calc R . .
C12 C 0.33653(13) 0.09045(10) 0.80090(11) 0.0212(2) Uani 1 1 d . . .
H12A H 0.2349 0.1120 0.8810 0.032 Uiso 1 1 calc R . .
H12B H 0.4169 0.0933 0.8332 0.032 Uiso 1 1 calc R . .
H12C H 0.3395 0.0001 0.7655 0.032 Uiso 1 1 calc R . .
C13 C 0.36462(11) 0.19151(9) 0.68271(10) 0.01575(18) Uani 1 1 d . . .
C14 C 0.25256(11) 0.29403(9) 0.69720(10) 0.01566(18) Uani 1 1 d . . .
H14 H 0.1578 0.2987 0.7823 0.019 Uiso 1 1 calc R . .
C15 C 0.27554(11) 0.39018(9) 0.59025(10) 0.01375(17) Uani 1 1 d . . .
C16 C 0.13763(10) 0.59183(9) 0.72344(10) 0.01344(17) Uani 1 1 d . . .
C17 C 0.04811(10) 0.71983(9) 0.72445(10) 0.01348(17) Uani 1 1 d . . .
C18 C -0.01252(11) 0.74822(9) 0.62590(10) 0.01556(18) Uani 1 1 d . . .
H18 H -0.0029 0.6808 0.5600 0.019 Uiso 1 1 calc R . .
C19 C -0.08573(12) 0.87211(10) 0.62299(11) 0.01839(19) Uani 1 1 d . . .
H19 H -0.1274 0.8892 0.5567 0.022 Uiso 1 1 calc R . .
C20 C -0.09796(12) 0.97227(10) 0.71856(11) 0.0196(2) Uani 1 1 d . . .
H20 H -0.1457 1.0584 0.7151 0.024 Uiso 1 1 calc R . .
C21 C -0.04142(11) 0.94702(10) 0.81756(11) 0.01823(19) Uani 1 1 d . . .
H21 H -0.0504 1.0156 0.8819 0.022 Uiso 1 1 calc R . .
C22 C 0.02923(11) 0.82044(10) 0.82345(10) 0.01544(18) Uani 1 1 d . . .

loop_
_atom_site_aniso_label
_atom_site_aniso_U_11
_atom_site_aniso_U_22
_atom_site_aniso_U_33
_atom_site_aniso_U_23
_atom_site_aniso_U_13
_atom_site_aniso_U_12
O1 0.0142(3) 0.0333(4) 0.0265(4) 0.0132(3) -0.0086(3) -0.0010(3)
O2 0.0142(3) 0.0203(3) 0.0145(3) 0.0020(2) -0.0069(3) -0.0028(2)
O3 0.0207(3) 0.0179(3) 0.0167(3) -0.0011(3) -0.0110(3) 0.0033(3)
O4 0.0276(4) 0.0206(4) 0.0212(4) -0.0055(3) -0.0163(3) 0.0068(3)
N1 0.0136(3) 0.0142(3) 0.0130(3) 0.0030(3) -0.0061(3) -0.0012(3)
N2 0.0163(4) 0.0146(4) 0.0138(4) -0.0005(3) -0.0075(3) 0.0034(3)
C1 0.0150(4) 0.0180(4) 0.0165(4) 0.0020(3) -0.0079(3) 0.0000(3)
C2 0.0207(5) 0.0215(5) 0.0204(5) 0.0065(4) -0.0115(4) -0.0010(4)
C3 0.0218(5) 0.0210(5) 0.0163(4) 0.0057(4) -0.0090(4) -0.0043(4)
C4 0.0160(4) 0.0220(5) 0.0155(4) 0.0027(3) -0.0059(3) -0.0029(3)
C5 0.0150(4) 0.0169(4) 0.0145(4) 0.0006(3) -0.0069(3) -0.0002(3)
C6 0.0149(4) 0.0126(4) 0.0116(4) 0.0007(3) -0.0066(3) -0.0004(3)
C7 0.0155(4) 0.0123(4) 0.0118(4) -0.0003(3) -0.0068(3) -0.0008(3)
C8 0.0154(4) 0.0123(4) 0.0131(4) 0.0014(3) -0.0077(3) -0.0010(3)
C9 0.0146(4) 0.0130(4) 0.0144(4) 0.0003(3) -0.0063(3) 0.0001(3)
C10 0.0165(4) 0.0126(4) 0.0163(4) 0.0000(3) -0.0089(3) 0.0002(3)
C11 0.0194(4) 0.0159(4) 0.0222(5) 0.0017(3) -0.0110(4) 0.0023(3)
C12 0.0280(5) 0.0166(4) 0.0162(4) 0.0044(3) -0.0083(4) 0.0011(4)
C13 0.0201(4) 0.0132(4) 0.0146(4) 0.0014(3) -0.0085(3) -0.0007(3)
C14 0.0173(4) 0.0147(4) 0.0130(4) 0.0012(3) -0.0053(3) 0.0001(3)
C15 0.0151(4) 0.0128(4) 0.0136(4) -0.0002(3) -0.0069(3) 0.0011(3)
C16 0.0117(4) 0.0140(4) 0.0131(4) 0.0012(3) -0.0043(3) -0.0003(3)
C17 0.0121(4) 0.0135(4) 0.0137(4) 0.0007(3) -0.0049(3) 0.0007(3)
C18 0.0154(4) 0.0157(4) 0.0156(4) 0.0007(3) -0.0071(3) 0.0004(3)
C19 0.0187(4) 0.0187(4) 0.0185(4) 0.0023(3) -0.0097(4) 0.0024(3)
C20 0.0195(4) 0.0163(4) 0.0210(5) 0.0010(3) -0.0081(4) 0.0038(3)
C21 0.0186(4) 0.0156(4) 0.0191(4) -0.0024(3) -0.0076(4) 0.0027(3)
C22 0.0142(4) 0.0168(4) 0.0148(4) -0.0002(3) -0.0063(3) 0.0010(3)

loop_
_atom_type_symbol
_atom_type_description
_atom_type_scat_dispersion_real
_atom_type_scat_dispersion_imag
_atom_type_scat_source
C C 0.0033 0.0016 'International Tables Vol C Tables 4.2.6.8 and 6.1.1.4'
H H 0.0000 0.0000 'International Tables Vol C Tables 4.2.6.8 and 6.1.1.4'
N N 0.0061 0.0033 'International Tables Vol C Tables 4.2.6.8 and 6.1.1.4'
O O 0.0106 0.0060 'International Tables Vol C Tables 4.2.6.8 and 6.1.1.4'

loop_
_geom_angle_atom_site_label_1
_geom_angle_atom_site_label_2
_geom_angle_atom_site_label_3
_geom_angle
_geom_angle_site_symmetry_1
_geom_angle_site_symmetry_3
C1 O1 H1O 109.5 . .
C22 O4 H4O 109.5 . .
C7 N1 C8 127.69(8) . .
C7 N1 H1N 116.2 . .
C8 N1 H1N 116.2 . .
C16 N2 C15 122.33(8) . .
C16 N2 H2N 118.8 . .
C15 N2 H2N 118.8 . .
O1 C1 C2 116.73(9) . .
O1 C1 C6 123.32(9) . .
C2 C1 C6 119.95(9) . .
C3 C2 C1 120.22(9) . .
C3 C2 H2 119.9 . .
C1 C2 H2 119.9 . .
C2 C3 C4 120.51(9) . .
C2 C3 H3 119.7 . .
C4 C3 H3 119.7 . .
C5 C4 C3 119.61(9) . .
C5 C4 H4 120.2 . .
C3 C4 H4 120.2 . .
C4 C5 C6 121.25(9) . .
C4 C5 H5 119.4 . .
C6 C5 H5 119.4 . .
C5 C6 C1 118.37(8) . .
C5 C6 C7 122.77(8) . .
C1 C6 C7 118.84(8) . .
O2 C7 N1 121.51(8) . .
O2 C7 C6 120.55(8) . .
N1 C7 C6 117.93(8) . .
C15 C8 C9 118.39(8) . .
C15 C8 N1 124.61(8) . .
C9 C8 N1 116.74(8) . .
C10 C9 C8 122.07(9) . .
C10 C9 H9 119.0 . .
C8 C9 H9 119.0 . .
C9 C10 C13 119.05(8) . .
C9 C10 C11 120.38(9) . .
C13 C10 C11 120.57(8) . .
C10 C11 H11A 109.5 . .
C10 C11 H11B 109.5 . .
H11A C11 H11B 109.5 . .
C10 C11 H11C 109.5 . .
H11A C11 H11C 109.5 . .
H11B C11 H11C 109.5 . .
C13 C12 H12A 109.5 . .
C13 C12 H12B 109.5 . .
H12A C12 H12B 109.5 . .
C13 C12 H12C 109.5 . .
H12A C12 H12C 109.5 . .
H12B C12 H12C 109.5 . .
C14 C13 C10 118.69(9) . .
C14 C13 C12 120.37(9) . .
C10 C13 C12 120.94(9) . .
C13 C14 C15 121.83(9) . .
C13 C14 H14 119.1 . .
C15 C14 H14 119.1 . .
C14 C15 C8 119.44(8) . .
C14 C15 N2 119.77(8) . .
C8 C15 N2 120.74(8) . .
O3 C16 N2 121.48(8) . .
O3 C16 C17 120.98(8) . .
N2 C16 C17 117.45(8) . .
C18 C17 C22 118.30(8) . .
C18 C17 C16 122.71(8) . .
C22 C17 C16 118.91(8) . .
C19 C18 C17 121.31(9) . .
C19 C18 H18 119.3 . .
C17 C18 H18 119.3 . .
C18 C19 C20 119.45(9) . .
C18 C19 H19 120.3 . .
C20 C19 H19 120.3 . .
C21 C20 C19 120.61(9) . .
C21 C20 H20 119.7 . .
C19 C20 H20 119.7 . .
C20 C21 C22 120.14(9) . .
C20 C21 H21 119.9 . .
C22 C21 H21 119.9 . .
O4 C22 C21 117.15(9) . .
O4 C22 C17 122.74(8) . .
C21 C22 C17 120.11(9) . .

loop_
_geom_bond_atom_site_label_1
_geom_bond_atom_site_label_2
_geom_bond_distance
_geom_bond_site_symmetry_2
O1 C1 1.3544(12) .
O1 H1O 0.8400 .
O2 C7 1.2561(11) .
O3 C16 1.2512(12) .
O4 C22 1.3504(12) .
O4 H4O 0.8400 .
N1 C7 1.3508(12) .
N1 C8 1.4244(11) .
N1 H1N 0.8800 .
N2 C16 1.3495(12) .
N2 C15 1.4219(11) .
N2 H2N 0.8800 .
C1 C2 1.4004(13) .
C1 C6 1.4110(13) .
C2 C3 1.3807(14) .
C2 H2 0.9500 .
C3 C4 1.3944(14) .
C3 H3 0.9500 .
C4 C5 1.3826(13) .
C4 H4 0.9500 .
C5 C6 1.4051(13) .
C5 H5 0.9500 .
C6 C7 1.4815(12) .
C8 C15 1.3997(13) .
C8 C9 1.4000(12) .
C9 C10 1.3899(13) .
C9 H9 0.9500 .
C10 C13 1.4084(13) .
C10 C11 1.5061(13) .
C11 H11A 0.9800 .
C11 H11B 0.9800 .
C11 H11C 0.9800 .
C12 C13 1.5041(13) .
C12 H12A 0.9800 .
C12 H12B 0.9800 .
C12 H12C 0.9800 .
C13 C14 1.3914(13) .
C14 C15 1.3953(12) .
C14 H14 0.9500 .
C16 C17 1.4830(12) .
C17 C18 1.4065(13) .
C17 C22 1.4115(13) .
C18 C19 1.3813(13) .
C18 H18 0.9500 .
C19 C20 1.4005(15) .
C19 H19 0.9500 .
C20 C21 1.3782(14) .
C20 H20 0.9500 .
C21 C22 1.4002(13) .
C21 H21 0.9500 .

loop_
_geom_hbond_atom_site_label_D
_geom_hbond_atom_site_label_H
_geom_hbond_atom_site_label_A
_geom_hbond_distance_DH
_geom_hbond_distance_HA
_geom_hbond_distance_DA
_geom_hbond_angle_DHA
_geom_hbond_site_symmetry_A
O1 H1O O2 0.84 1.83 2.5658(10) 145.0 .
O4 H4O O3 0.84 1.82 2.5594(10) 146.0 .
N1 H1N O3 0.88 2.38 3.1702(11) 150.4 2_666
N2 H2N O2 0.88 2.02 2.6617(11) 129.0 .

loop_
_geom_torsion_atom_site_label_1
_geom_torsion_atom_site_label_2
_geom_torsion_atom_site_label_3
_geom_torsion_atom_site_label_4
_geom_torsion
_geom_torsion_site_symmetry_1
_geom_torsion_site_symmetry_2
_geom_torsion_site_symmetry_3
_geom_torsion_site_symmetry_4
O1 C1 C2 C3 -177.32(10) . . . .
C6 C1 C2 C3 2.82(16) . . . .
C1 C2 C3 C4 -0.57(16) . . . .
C2 C3 C4 C5 -1.45(16) . . . .
C3 C4 C5 C6 1.22(15) . . . .
C4 C5 C6 C1 1.00(14) . . . .
C4 C5 C6 C7 179.69(9) . . . .
O1 C1 C6 C5 177.15(9) . . . .
C2 C1 C6 C5 -3.00(14) . . . .
O1 C1 C6 C7 -1.60(15) . . . .
C2 C1 C6 C7 178.25(9) . . . .
C8 N1 C7 O2 5.33(15) . . . .
C8 N1 C7 C6 -175.77(8) . . . .
C5 C6 C7 O2 -169.80(9) . . . .
C1 C6 C7 O2 8.89(13) . . . .
C5 C6 C7 N1 11.29(13) . . . .
C1 C6 C7 N1 -170.02(9) . . . .
C7 N1 C8 C15 -44.80(14) . . . .
C7 N1 C8 C9 141.20(10) . . . .
C15 C8 C9 C10 -0.51(14) . . . .
N1 C8 C9 C10 173.88(8) . . . .
C8 C9 C10 C13 6.22(14) . . . .
C8 C9 C10 C11 -173.09(9) . . . .
C9 C10 C13 C14 -5.57(14) . . . .
C11 C10 C13 C14 173.74(9) . . . .
C9 C10 C13 C12 174.44(9) . . . .
C11 C10 C13 C12 -6.25(14) . . . .
C10 C13 C14 C15 -0.64(15) . . . .
C12 C13 C14 C15 179.35(9) . . . .
C13 C14 C15 C8 6.39(14) . . . .
C13 C14 C15 N2 -170.93(9) . . . .
C9 C8 C15 C14 -5.73(14) . . . .
N1 C8 C15 C14 -179.64(8) . . . .
C9 C8 C15 N2 171.56(8) . . . .
N1 C8 C15 N2 -2.35(14) . . . .
C16 N2 C15 C14 59.21(13) . . . .
C16 N2 C15 C8 -118.07(10) . . . .
C15 N2 C16 O3 -8.19(14) . . . .
C15 N2 C16 C17 168.26(8) . . . .
O3 C16 C17 C18 -179.72(9) . . . .
N2 C16 C17 C18 3.81(13) . . . .
O3 C16 C17 C22 3.56(13) . . . .
N2 C16 C17 C22 -172.91(8) . . . .
C22 C17 C18 C19 1.47(14) . . . .
C16 C17 C18 C19 -175.26(9) . . . .
C17 C18 C19 C20 0.95(15) . . . .
C18 C19 C20 C21 -1.74(16) . . . .
C19 C20 C21 C22 0.06(16) . . . .
C20 C21 C22 O4 -177.83(9) . . . .
C20 C21 C22 C17 2.42(15) . . . .
C18 C17 C22 O4 177.12(9) . . . .
C16 C17 C22 O4 -6.02(14) . . . .
C18 C17 C22 C21 -3.15(14) . . . .
C16 C17 C22 C21 173.71(9) . . . .
